data_7123805
loop_
_publ_author_name
'Zheng, Xizhou'
'Huang, Jiasu'
'Yao, Yingming'
'Xu, Xin'

_publ_section_title
;
 Stoichiometric reactions and catalytic dehydrogenations of amine-boranes
 with calcium aryloxide
;
_journal_name_full 'Chemical Communications'
_journal_paper_doi 10.1039/C9CC04698D
_journal_year 2019
_chemical_formula_sum 'C45 H77 B Ca N4 O'
_chemical_formula_weight 741.00
_space_group_crystal_system monoclinic
_space_group_IT_number 4
_space_group_name_Hall 'P 2yb'
_space_group_name_H-M_alt 'P 1 21 1'
_symmetry_space_group_name_Hall 'P 2yb'
_symmetry_space_group_name_H-M 'P 1 21 1'
_atom_sites_solution_hydrogens mixed
_audit_creation_method SHELXL-2013
_audit_update_record
;
2019-04-25 deposited with the CCDC.    2019-07-09 downloaded from the CCDC.
;
_cell_angle_alpha 90
_cell_angle_beta 103.731(2)
_cell_angle_gamma 90
_cell_formula_units_Z 2
_cell_length_a 10.5271(7)
_cell_length_b 18.2281(10)
_cell_length_c 12.1212(7)
_cell_measurement_reflns_used 9991
_cell_measurement_temperature 120(2)
_cell_measurement_theta_max 27.43
_cell_measurement_theta_min 2.28
_cell_volume 2259.5(2)
_computing_structure_refinement 'SHELXL-2013 (Sheldrick, 2013)'
_diffrn_ambient_temperature 120(2)
_diffrn_measured_fraction_theta_full 0.998
_diffrn_measured_fraction_theta_max 0.998
_diffrn_measurement_device_type 'CCD area detector'
_diffrn_measurement_method 'phi and omega scans'
_diffrn_radiation_type MoK\a
_diffrn_radiation_wavelength 0.71073
_diffrn_reflns_av_R_equivalents 0.0737
_diffrn_reflns_av_unetI/netI 0.0717
_diffrn_reflns_Laue_measured_fraction_full 0.998
_diffrn_reflns_Laue_measured_fraction_max 0.998
_diffrn_reflns_limit_h_max 13
_diffrn_reflns_limit_h_min -13
_diffrn_reflns_limit_k_max 23
_diffrn_reflns_limit_k_min -23
_diffrn_reflns_limit_l_max 15
_diffrn_reflns_limit_l_min -15
_diffrn_reflns_number 37048
_diffrn_reflns_point_group_measured_fraction_full 0.998
_diffrn_reflns_point_group_measured_fraction_max 0.997
_diffrn_reflns_theta_full 25.242
_diffrn_reflns_theta_max 27.505
_diffrn_reflns_theta_min 2.826
_diffrn_source 'sealed tube'
_exptl_absorpt_coefficient_mu 0.175
_exptl_absorpt_correction_type multi-scan
_exptl_absorpt_process_details 'SADABS-2016/2 - Bruker AXS area detector scaling and absorption correction '
_exptl_crystal_colour colourless
_exptl_crystal_density_diffrn 1.089
_exptl_crystal_density_meas 1.089
_exptl_crystal_description block
_exptl_crystal_F_000 816
_exptl_crystal_size_max 0.18
_exptl_crystal_size_mid 0.15
_exptl_crystal_size_min 0.10
_exptl_transmission_factor_max 0.7456
_exptl_transmission_factor_min 0.6495
_refine_diff_density_max 0.254
_refine_diff_density_min -0.261
_refine_diff_density_rms 0.045
_refine_ls_abs_structure_details
;
 Flack x determined using 3596 quotients [(I+)-(I-)]/[(I+)+(I-)]
 (Parsons and Flack (2004), Acta Cryst. A60, s61).
;
_refine_ls_abs_structure_Flack 0.028(19)
_refine_ls_extinction_method none
_refine_ls_goodness_of_fit_ref 1.043
_refine_ls_hydrogen_treatment mixed
_refine_ls_matrix_type full
_refine_ls_number_parameters 497
_refine_ls_number_reflns 10388
_refine_ls_number_restraints 1
_refine_ls_restrained_S_all 1.043
_refine_ls_R_factor_all 0.0630
_refine_ls_R_factor_gt 0.0439
_refine_ls_shift/su_max 0.000
_refine_ls_shift/su_mean 0.000
_refine_ls_structure_factor_coef Fsqd
_refine_ls_weighting_details
;
 w=1/[\s^2^(Fo^2^)+(0.0357P)^2^+0.3576P]
 where P=(Fo^2^+2Fc^2^)/3
;
_refine_ls_weighting_scheme calc
_refine_ls_wR_factor_gt 0.0939
_refine_ls_wR_factor_ref 0.1061
_reflns_Friedel_coverage 0.936
_reflns_Friedel_fraction_full 0.998
_reflns_Friedel_fraction_max 0.995
_reflns_number_gt 8614
_reflns_number_total 10388
_reflns_threshold_expression 'I > 2\s(I)'
_cod_data_source_file c9cc04698d2.cif
_cod_data_source_block complex_4
_cod_original_formula_sum '	C45 H77 B Ca N4 O'
_cod_database_code 7123805
_shelx_space_group_comment
;
The symmetry employed for this shelxl refinement is uniquely defined
by the following loop, which should always be used as a source of
symmetry information in preference to the above space-group names.
They are only intended as comments.
;
_shelx_estimated_absorpt_t_min 0.6495
_shelx_estimated_absorpt_t_max 0.7456
_shelxl_version_number 2013-2

loop_
_space_group_symop_operation_xyz
'x, y, z'
'-x, y+1/2, -z'

loop_
_atom_site_label
_atom_site_type_symbol
_atom_site_fract_x
_atom_site_fract_y
_atom_site_fract_z
_atom_site_U_iso_or_equiv
_atom_site_adp_type
_atom_site_occupancy
_atom_site_site_symmetry_order
_atom_site_calc_flag
_atom_site_refinement_flags_posn
_atom_site_refinement_flags_adp
Ca1 Ca 0.13823(5) 0.15022(3) 0.67080(4) 0.01901(13) Uani 1 1 d . .
B1 B 0.3329(4) 0.1685(2) 0.8874(3) 0.0272(8) Uani 1 1 d . .
N1 N -0.0590(2) 0.16229(13) 0.73107(18) 0.0200(5) Uani 1 1 d . .
N2 N 0.0002(3) 0.06043(13) 0.5588(2) 0.0215(5) Uani 1 1 d . .
N3 N 0.2782(3) 0.04461(14) 0.6424(2) 0.0232(6) Uani 1 1 d . .
N4 N 0.3524(3) 0.20930(14) 1.0078(2) 0.0222(5) Uani 1 1 d . .
O1 O 0.1915(2) 0.22274(11) 0.54885(17) 0.0248(5) Uani 1 1 d . .
C1 C -0.2118(3) 0.10215(17) 0.5779(3) 0.0244(7) Uani 1 1 d . .
H1 H -0.3014 0.1016 0.5388 0.029 Uiso 1 1 calc R U
C2 C -0.1814(3) 0.14712(18) 0.6737(2) 0.0215(6) Uani 1 1 d . .
C3 C -0.2949(3) 0.17849(19) 0.7149(3) 0.0320(8) Uani 1 1 d . .
H3A H -0.3044 0.1516 0.7825 0.048 Uiso 1 1 calc R U
H3B H -0.3753 0.1737 0.6550 0.048 Uiso 1 1 calc R U
H3C H -0.2784 0.2304 0.7339 0.048 Uiso 1 1 calc R U
C4 C -0.0398(3) 0.19566(17) 0.8403(2) 0.0205(6) Uani 1 1 d . .
C5 C -0.0325(3) 0.1508(2) 0.9365(2) 0.0252(6) Uani 1 1 d . .
C6 C 0.0040(3) 0.18346(19) 1.0433(3) 0.0300(7) Uani 1 1 d . .
H6 H 0.0103 0.1540 1.1090 0.036 Uiso 1 1 calc R U
C7 C 0.0314(3) 0.25741(19) 1.0563(3) 0.0313(8) Uani 1 1 d . .
H7 H 0.0583 0.2781 1.1301 0.038 Uiso 1 1 calc R U
C8 C 0.0194(3) 0.30126(19) 0.9611(3) 0.0281(7) Uani 1 1 d . .
H8 H 0.0370 0.3523 0.9701 0.034 Uiso 1 1 calc R U
C9 C -0.0183(3) 0.27143(17) 0.8520(2) 0.0227(6) Uani 1 1 d . .
C10 C -0.0648(4) 0.06978(18) 0.9252(3) 0.0323(8) Uani 1 1 d . .
H10 H -0.1007 0.0593 0.8427 0.039 Uiso 1 1 calc R U
C11 C -0.1704(5) 0.0485(3) 0.9879(4) 0.0617(13) Uani 1 1 d . .
H11A H -0.1971 -0.0025 0.9702 0.093 Uiso 1 1 calc R U
H11B H -0.2464 0.0808 0.9636 0.093 Uiso 1 1 calc R U
H11C H -0.1352 0.0537 1.0700 0.093 Uiso 1 1 calc R U
C12 C 0.0559(4) 0.0219(2) 0.9658(4) 0.0443(10) Uani 1 1 d . .
H12A H 0.1214 0.0345 0.9234 0.066 Uiso 1 1 calc R U
H12B H 0.0316 -0.0298 0.9532 0.066 Uiso 1 1 calc R U
H12C H 0.0925 0.0303 1.0470 0.066 Uiso 1 1 calc R U
C13 C -0.0400(3) 0.32191(17) 0.7489(3) 0.0269(7) Uani 1 1 d . .
H13 H -0.0741 0.2910 0.6800 0.032 Uiso 1 1 calc R U
C14 C -0.1429(4) 0.3807(2) 0.7520(3) 0.0367(8) Uani 1 1 d . .
H14A H -0.2247 0.3571 0.7578 0.055 Uiso 1 1 calc R U
H14B H -0.1583 0.4100 0.6824 0.055 Uiso 1 1 calc R U
H14C H -0.1117 0.4126 0.8179 0.055 Uiso 1 1 calc R U
C15 C 0.0862(4) 0.3572(2) 0.7354(3) 0.0411(9) Uani 1 1 d . .
H15A H 0.1195 0.3904 0.7993 0.062 Uiso 1 1 calc R U
H15B H 0.0693 0.3850 0.6642 0.062 Uiso 1 1 calc R U
H15C H 0.1512 0.3190 0.7339 0.062 Uiso 1 1 calc R U
C16 C -0.1289(3) 0.05730(16) 0.5304(2) 0.0234(6) Uani 1 1 d . .
C17 C -0.1988(3) 0.00297(18) 0.4427(3) 0.0275(7) Uani 1 1 d . .
H17A H -0.1793 0.0139 0.3693 0.041 Uiso 1 1 calc R U
H17B H -0.2933 0.0066 0.4355 0.041 Uiso 1 1 calc R U
H17C H -0.1693 -0.0468 0.4664 0.041 Uiso 1 1 calc R U
C18 C 0.0699(3) 0.00599(17) 0.5068(3) 0.0255(7) Uani 1 1 d . .
H18A H 0.0287 0.0025 0.4246 0.031 Uiso 1 1 calc R U
H18B H 0.0632 -0.0427 0.5413 0.031 Uiso 1 1 calc R U
C19 C 0.2123(3) 0.02653(19) 0.5234(3) 0.0264(7) Uani 1 1 d . .
H19A H 0.2592 -0.0148 0.4977 0.032 Uiso 1 1 calc R U
H19B H 0.2188 0.0693 0.4747 0.032 Uiso 1 1 calc R U
C20 C 0.4134(3) 0.0660(2) 0.6466(3) 0.0337(8) Uani 1 1 d . .
H20A H 0.4577 0.0789 0.7248 0.051 Uiso 1 1 calc R U
H20B H 0.4137 0.1085 0.5971 0.051 Uiso 1 1 calc R U
H20C H 0.4592 0.0250 0.6209 0.051 Uiso 1 1 calc R U
C21 C 0.2766(4) -0.01735(19) 0.7188(3) 0.0336(8) Uani 1 1 d . .
H21A H 0.3191 -0.0597 0.6931 0.050 Uiso 1 1 calc R U
H21B H 0.1859 -0.0298 0.7183 0.050 Uiso 1 1 calc R U
H21C H 0.3237 -0.0040 0.7960 0.050 Uiso 1 1 calc R U
C22 C 0.1732(3) 0.27514(16) 0.4710(2) 0.0215(6) Uani 1 1 d . .
C23 C 0.0464(3) 0.28919(16) 0.4011(2) 0.0228(7) Uani 1 1 d . .
C24 C 0.0311(3) 0.34516(17) 0.3214(3) 0.0278(7) Uani 1 1 d . .
H24 H -0.0537 0.3549 0.2755 0.033 Uiso 1 1 calc R U
C25 C 0.1352(4) 0.38726(18) 0.3066(3) 0.0321(8) Uani 1 1 d . .
H25 H 0.1219 0.4256 0.2519 0.039 Uiso 1 1 calc R U
C26 C 0.2592(4) 0.37260(18) 0.3728(3) 0.0298(7) Uani 1 1 d . .
H26 H 0.3313 0.4003 0.3613 0.036 Uiso 1 1 calc R U
C27 C 0.2804(3) 0.31822(16) 0.4558(2) 0.0236(7) Uani 1 1 d . .
C28 C -0.0666(3) 0.24070(17) 0.4109(2) 0.0243(7) Uani 1 1 d . .
H28 H -0.0434 0.2173 0.4876 0.029 Uiso 1 1 calc R U
C29 C -0.1950(4) 0.2817(2) 0.4008(4) 0.0415(9) Uani 1 1 d . .
H29A H -0.1821 0.3216 0.4566 0.062 Uiso 1 1 calc R U
H29B H -0.2615 0.2478 0.4152 0.062 Uiso 1 1 calc R U
H29C H -0.2241 0.3022 0.3241 0.062 Uiso 1 1 calc R U
C30 C -0.0857(4) 0.17930(19) 0.3227(3) 0.0359(8) Uani 1 1 d . .
H30A H -0.1084 0.2006 0.2463 0.054 Uiso 1 1 calc R U
H30B H -0.1563 0.1469 0.3327 0.054 Uiso 1 1 calc R U
H30C H -0.0045 0.1511 0.3326 0.054 Uiso 1 1 calc R U
C31 C 0.4145(3) 0.30383(18) 0.5316(3) 0.0284(7) Uani 1 1 d . .
H31 H 0.4261 0.2494 0.5380 0.034 Uiso 1 1 calc R U
C32 C 0.4253(3) 0.3335(2) 0.6510(3) 0.0333(8) Uani 1 1 d . .
H32A H 0.4166 0.3870 0.6480 0.050 Uiso 1 1 calc R U
H32B H 0.5106 0.3201 0.6995 0.050 Uiso 1 1 calc R U
H32C H 0.3556 0.3124 0.6822 0.050 Uiso 1 1 calc R U
C33 C 0.5266(4) 0.3343(3) 0.4863(3) 0.0512(11) Uani 1 1 d . .
H33A H 0.5217 0.3145 0.4102 0.077 Uiso 1 1 calc R U
H33B H 0.6100 0.3201 0.5371 0.077 Uiso 1 1 calc R U
H33C H 0.5204 0.3879 0.4823 0.077 Uiso 1 1 calc R U
C34 C 0.3607(3) 0.15650(19) 1.1056(2) 0.0247(6) Uani 1 1 d . .
H34 H 0.2858 0.1217 1.0818 0.030 Uiso 1 1 calc R U
C35 C 0.4847(4) 0.10989(19) 1.1319(3) 0.0325(8) Uani 1 1 d . .
H35A H 0.5619 0.1414 1.1614 0.039 Uiso 1 1 calc R U
H35B H 0.4960 0.0857 1.0617 0.039 Uiso 1 1 calc R U
C36 C 0.4733(4) 0.0520(2) 1.2204(3) 0.0402(9) Uani 1 1 d . .
H36A H 0.4000 0.0185 1.1880 0.048 Uiso 1 1 calc R U
H36B H 0.5547 0.0226 1.2397 0.048 Uiso 1 1 calc R U
C37 C 0.4501(4) 0.0871(2) 1.3282(3) 0.0385(9) Uani 1 1 d . .
H37A H 0.4373 0.0481 1.3815 0.046 Uiso 1 1 calc R U
H37B H 0.5280 0.1160 1.3657 0.046 Uiso 1 1 calc R U
C38 C 0.3308(4) 0.13686(19) 1.3017(3) 0.0338(8) Uani 1 1 d . .
H38A H 0.3218 0.1616 1.3721 0.041 Uiso 1 1 calc R U
H38B H 0.2513 0.1070 1.2727 0.041 Uiso 1 1 calc R U
C39 C 0.3429(3) 0.19416(18) 1.2136(2) 0.0286(7) Uani 1 1 d . .
H39A H 0.4188 0.2263 1.2444 0.034 Uiso 1 1 calc R U
H39B H 0.2633 0.2250 1.1956 0.034 Uiso 1 1 calc R U
C40 C 0.4559(3) 0.26920(18) 1.0303(3) 0.0273(7) Uani 1 1 d . .
H40 H 0.4868 0.2747 1.1145 0.033 Uiso 1 1 calc R U
C41 C 0.5745(3) 0.2530(2) 0.9840(3) 0.0377(8) Uani 1 1 d . .
H41A H 0.5481 0.2488 0.9002 0.045 Uiso 1 1 calc R U
H41B H 0.6142 0.2059 1.0150 0.045 Uiso 1 1 calc R U
C42 C 0.6739(4) 0.3151(3) 1.0178(3) 0.0512(11) Uani 1 1 d . .
H42A H 0.7043 0.3167 1.1015 0.061 Uiso 1 1 calc R U
H42B H 0.7507 0.3051 0.9861 0.061 Uiso 1 1 calc R U
C43 C 0.6155(4) 0.3889(2) 0.9748(3) 0.0486(11) Uani 1 1 d . .
H43A H 0.6803 0.4281 1.0026 0.058 Uiso 1 1 calc R U
H43B H 0.5949 0.3894 0.8908 0.058 Uiso 1 1 calc R U
C44 C 0.4919(5) 0.4042(2) 1.0149(4) 0.0491(11) Uani 1 1 d . .
H44A H 0.4517 0.4503 0.9801 0.059 Uiso 1 1 calc R U
H44B H 0.5147 0.4107 1.0984 0.059 Uiso 1 1 calc R U
C45 C 0.3932(4) 0.34173(18) 0.9835(3) 0.0348(8) Uani 1 1 d . .
H45A H 0.3164 0.3517 1.0151 0.042 Uiso 1 1 calc R U
H45B H 0.3627 0.3385 0.8998 0.042 Uiso 1 1 calc R U
H4 H 0.274(4) 0.2326(19) 1.004(3) 0.027(9) Uiso 1 1 d . .
H1A H 0.237(3) 0.1366(19) 0.877(3) 0.034(10) Uiso 1 1 d . .
H1B H 0.316(3) 0.2115(18) 0.817(3) 0.027(9) Uiso 1 1 d . .
H1C H 0.418(4) 0.137(2) 0.879(3) 0.043(10) Uiso 1 1 d . .

loop_
_atom_site_aniso_label
_atom_site_aniso_U_11
_atom_site_aniso_U_22
_atom_site_aniso_U_33
_atom_site_aniso_U_23
_atom_site_aniso_U_13
_atom_site_aniso_U_12
Ca1 0.0210(3) 0.0190(3) 0.0162(2) -0.0005(2) 0.0028(2) -0.0017(3)
B1 0.033(2) 0.032(2) 0.0156(15) 0.0001(13) 0.0037(14) 0.0014(16)
N1 0.0227(12) 0.0211(14) 0.0156(10) -0.0024(10) 0.0034(9) -0.0008(10)
N2 0.0254(14) 0.0204(13) 0.0173(11) -0.0033(10) 0.0025(10) -0.0014(11)
N3 0.0252(14) 0.0238(14) 0.0192(12) -0.0021(10) 0.0022(11) -0.0024(11)
N4 0.0234(14) 0.0252(14) 0.0164(12) 0.0007(10) 0.0016(10) -0.0005(12)
O1 0.0260(12) 0.0254(12) 0.0216(10) 0.0063(9) 0.0031(9) 0.0010(9)
C1 0.0211(16) 0.0266(16) 0.0236(15) -0.0018(12) 0.0016(12) -0.0021(13)
C2 0.0219(14) 0.0207(14) 0.0206(13) 0.0003(14) 0.0027(11) -0.0010(14)
C3 0.0252(17) 0.0379(19) 0.0319(17) -0.0087(14) 0.0048(14) -0.0031(14)
C4 0.0197(15) 0.0256(16) 0.0167(13) -0.0025(12) 0.0051(12) 0.0021(12)
C5 0.0257(15) 0.0300(15) 0.0209(13) 0.0011(15) 0.0075(11) 0.0019(16)
C6 0.0344(19) 0.0397(19) 0.0167(14) 0.0026(13) 0.0077(14) 0.0067(15)
C7 0.0314(18) 0.042(2) 0.0195(15) -0.0090(14) 0.0046(13) 0.0066(16)
C8 0.0274(18) 0.0295(17) 0.0271(16) -0.0073(14) 0.0058(14) 0.0016(14)
C9 0.0231(16) 0.0238(16) 0.0219(14) -0.0035(12) 0.0065(12) 0.0003(13)
C10 0.038(2) 0.0285(18) 0.0301(17) 0.0086(14) 0.0076(15) -0.0043(15)
C11 0.057(3) 0.050(3) 0.087(3) 0.017(2) 0.037(3) -0.005(2)
C12 0.046(2) 0.0276(19) 0.059(3) 0.0118(18) 0.012(2) -0.0009(17)
C13 0.0337(19) 0.0225(16) 0.0246(16) 0.0005(13) 0.0074(14) -0.0006(14)
C14 0.035(2) 0.035(2) 0.0383(19) 0.0049(16) 0.0054(16) 0.0049(16)
C15 0.041(2) 0.033(2) 0.052(2) 0.0139(17) 0.0169(18) 0.0031(17)
C16 0.0287(17) 0.0222(15) 0.0175(13) -0.0001(12) 0.0020(12) -0.0049(13)
C17 0.0266(18) 0.0300(18) 0.0241(16) -0.0061(13) 0.0024(14) -0.0050(14)
C18 0.0282(17) 0.0252(17) 0.0211(15) -0.0059(12) 0.0013(13) -0.0016(13)
C19 0.0295(18) 0.0293(17) 0.0204(15) -0.0052(13) 0.0055(13) -0.0015(14)
C20 0.0250(18) 0.044(2) 0.0310(17) -0.0113(16) 0.0054(14) -0.0024(16)
C21 0.039(2) 0.0272(17) 0.0300(18) 0.0038(14) -0.0005(15) 0.0032(15)
C22 0.0277(17) 0.0184(15) 0.0195(14) -0.0001(12) 0.0076(13) 0.0020(13)
C23 0.0283(17) 0.0236(16) 0.0172(14) -0.0023(11) 0.0069(12) 0.0036(13)
C24 0.0353(19) 0.0282(17) 0.0185(14) 0.0002(12) 0.0034(13) 0.0061(14)
C25 0.052(2) 0.0235(17) 0.0207(15) 0.0060(13) 0.0083(15) 0.0016(16)
C26 0.040(2) 0.0253(17) 0.0257(16) -0.0019(13) 0.0114(15) -0.0078(15)
C27 0.0300(18) 0.0208(15) 0.0214(15) -0.0026(12) 0.0088(13) 0.0020(13)
C28 0.0253(17) 0.0278(16) 0.0187(14) 0.0026(12) 0.0031(12) 0.0033(13)
C29 0.030(2) 0.045(2) 0.051(2) 0.0033(18) 0.0129(18) 0.0077(17)
C30 0.046(2) 0.0352(19) 0.0283(17) -0.0039(14) 0.0118(16) -0.0067(16)
C31 0.0270(18) 0.0262(17) 0.0330(17) -0.0024(14) 0.0088(14) -0.0017(14)
C32 0.0296(19) 0.043(2) 0.0267(17) -0.0011(15) 0.0059(14) 0.0013(16)
C33 0.034(2) 0.086(3) 0.037(2) -0.006(2) 0.0140(17) -0.012(2)
C34 0.0310(16) 0.0256(16) 0.0164(12) 0.0000(14) 0.0034(11) -0.0006(15)
C35 0.038(2) 0.0359(19) 0.0228(15) 0.0028(14) 0.0065(14) 0.0105(16)
C36 0.054(2) 0.037(2) 0.0270(17) 0.0053(15) 0.0044(17) 0.0134(18)
C37 0.050(2) 0.040(2) 0.0222(16) 0.0071(15) 0.0030(16) 0.0058(18)
C38 0.040(2) 0.039(2) 0.0216(15) 0.0014(14) 0.0068(14) 0.0021(16)
C39 0.0359(19) 0.0309(18) 0.0187(15) -0.0015(13) 0.0063(13) 0.0031(15)
C40 0.0258(17) 0.0353(18) 0.0186(14) -0.0006(13) 0.0012(13) -0.0055(15)
C41 0.0274(19) 0.048(2) 0.0372(19) 0.0099(17) 0.0061(15) -0.0008(17)
C42 0.032(2) 0.077(3) 0.042(2) 0.013(2) 0.0016(17) -0.016(2)
C43 0.048(3) 0.057(3) 0.036(2) -0.0006(18) 0.0020(18) -0.029(2)
C44 0.064(3) 0.038(2) 0.045(2) -0.0087(18) 0.012(2) -0.0215(19)
C45 0.039(2) 0.0277(19) 0.0378(19) -0.0038(15) 0.0087(16) -0.0048(15)

loop_
_atom_type_symbol
_atom_type_description
_atom_type_scat_dispersion_real
_atom_type_scat_dispersion_imag
_atom_type_scat_source
C C 0.0033 0.0016 'International Tables Vol C Tables 4.2.6.8 and 6.1.1.4'
H H 0.0000 0.0000 'International Tables Vol C Tables 4.2.6.8 and 6.1.1.4'
B B 0.0013 0.0007 'International Tables Vol C Tables 4.2.6.8 and 6.1.1.4'
N N 0.0061 0.0033 'International Tables Vol C Tables 4.2.6.8 and 6.1.1.4'
O O 0.0106 0.0060 'International Tables Vol C Tables 4.2.6.8 and 6.1.1.4'
Ca Ca 0.2262 0.3064 'International Tables Vol C Tables 4.2.6.8 and 6.1.1.4'

loop_
_geom_angle_atom_site_label_1
_geom_angle_atom_site_label_2
_geom_angle_atom_site_label_3
_geom_angle
O1 Ca1 N1 123.00(8)
O1 Ca1 N2 104.66(8)
N1 Ca1 N2 77.24(8)
O1 Ca1 N3 96.90(8)
N1 Ca1 N3 134.67(9)
N2 Ca1 N3 72.10(9)
O1 Ca1 B1 107.65(10)
N1 Ca1 B1 100.95(9)
N2 Ca1 B1 141.88(10)
N3 Ca1 B1 84.35(9)
O1 Ca1 C19 84.74(9)
N1 Ca1 C19 127.31(9)
N2 Ca1 C19 51.24(9)
N3 Ca1 C19 28.31(8)
B1 Ca1 C19 112.40(10)
O1 Ca1 C4 124.69(8)
N1 Ca1 C4 24.31(7)
N2 Ca1 C4 99.92(8)
N3 Ca1 C4 137.93(8)
B1 Ca1 C4 77.74(9)
C19 Ca1 C4 145.75(8)
N4 B1 Ca1 140.8(2)
C2 N1 C4 118.4(2)
C2 N1 Ca1 128.77(17)
C4 N1 Ca1 112.61(17)
C16 N2 C18 116.6(2)
C16 N2 Ca1 128.9(2)
C18 N2 Ca1 114.21(18)
C21 N3 C20 109.9(3)
C21 N3 C19 111.8(3)
C20 N3 C19 108.6(2)
C21 N3 Ca1 114.4(2)
C20 N3 Ca1 112.9(2)
C19 N3 Ca1 98.65(18)
C34 N4 C40 114.2(2)
C34 N4 B1 112.8(2)
C40 N4 B1 115.3(2)
C22 O1 Ca1 156.0(2)
C2 C1 C16 129.5(3)
N1 C2 C1 123.7(3)
N1 C2 C3 119.2(3)
C1 C2 C3 117.0(3)
C9 C4 C5 120.8(3)
C9 C4 N1 119.8(3)
C5 C4 N1 119.2(3)
C9 C4 Ca1 102.41(19)
C5 C4 Ca1 117.1(2)
N1 C4 Ca1 43.09(13)
C6 C5 C4 118.0(3)
C6 C5 C10 120.5(3)
C4 C5 C10 121.6(3)
C7 C6 C5 121.8(3)
C6 C7 C8 119.6(3)
C7 C8 C9 120.9(3)
C8 C9 C4 118.8(3)
C8 C9 C13 119.6(3)
C4 C9 C13 121.5(3)
C5 C10 C12 112.1(3)
C5 C10 C11 112.0(3)
C12 C10 C11 110.0(3)
C15 C13 C9 112.3(3)
C15 C13 C14 110.4(3)
C9 C13 C14 111.7(3)
N2 C16 C1 124.4(3)
N2 C16 C17 120.8(3)
C1 C16 C17 114.9(3)
N2 C18 C19 111.0(2)
N3 C19 C18 113.9(3)
N3 C19 Ca1 53.04(14)
C18 C19 Ca1 83.05(17)
O1 C22 C27 120.3(3)
O1 C22 C23 120.8(3)
C27 C22 C23 118.9(3)
C24 C23 C22 119.0(3)
C24 C23 C28 121.5(3)
C22 C23 C28 119.5(3)
C25 C24 C23 122.2(3)
C24 C25 C26 118.9(3)
C25 C26 C27 121.5(3)
C26 C27 C22 119.4(3)
C26 C27 C31 121.9(3)
C22 C27 C31 118.7(3)
C23 C28 C29 114.0(3)
C23 C28 C30 110.4(3)
C29 C28 C30 109.7(3)
C27 C31 C33 114.2(3)
C27 C31 C32 111.4(3)
C33 C31 C32 108.9(3)
N4 C34 C35 113.9(2)
N4 C34 C39 112.9(3)
C35 C34 C39 110.1(2)
C34 C35 C36 109.0(3)
C37 C36 C35 111.5(3)
C38 C37 C36 111.2(3)
C37 C38 C39 110.8(3)
C38 C39 C34 109.9(3)
C41 C40 N4 114.3(3)
C41 C40 C45 110.7(3)
N4 C40 C45 109.1(3)
C40 C41 C42 109.2(3)
C43 C42 C41 111.6(3)
C44 C43 C42 111.1(3)
C43 C44 C45 111.6(3)
C40 C45 C44 110.1(3)

loop_
_geom_bond_atom_site_label_1
_geom_bond_atom_site_label_2
_geom_bond_distance
Ca1 O1 2.154(2)
Ca1 N1 2.369(2)
Ca1 N2 2.387(2)
Ca1 N3 2.497(3)
Ca1 B1 2.942(4)
Ca1 C19 3.090(3)
Ca1 C4 3.202(3)
B1 N4 1.606(4)
N1 C2 1.340(3)
N1 C4 1.428(3)
N2 C16 1.321(4)
N2 C18 1.463(4)
N3 C21 1.463(4)
N3 C20 1.465(4)
N3 C19 1.482(4)
N4 C34 1.514(4)
N4 C40 1.520(4)
O1 C22 1.324(3)
C1 C2 1.395(4)
C1 C16 1.415(4)
C2 C3 1.512(4)
C4 C9 1.401(4)
C4 C5 1.411(4)
C5 C6 1.394(4)
C5 C10 1.514(5)
C6 C7 1.380(5)
C7 C8 1.385(5)
C8 C9 1.397(4)
C9 C13 1.526(4)
C10 C12 1.524(5)
C10 C11 1.538(5)
C13 C15 1.519(5)
C13 C14 1.531(5)
C16 C17 1.510(4)
C18 C19 1.512(4)
C22 C27 1.422(4)
C22 C23 1.424(4)
C23 C24 1.388(4)
C23 C28 1.509(4)
C24 C25 1.384(5)
C25 C26 1.386(5)
C26 C27 1.392(4)
C27 C31 1.514(4)
C28 C29 1.525(5)
C28 C30 1.528(4)
C31 C33 1.521(5)
C31 C32 1.523(4)
C34 C35 1.526(5)
C34 C39 1.528(4)
C35 C36 1.530(5)
C36 C37 1.525(5)
C37 C38 1.521(5)
C38 C39 1.521(4)
C40 C41 1.514(5)
C40 C45 1.526(5)
C41 C42 1.529(5)
C42 C43 1.519(6)
C43 C44 1.519(6)
C44 C45 1.527(5)
